data_7014379
loop_
_publ_author_name
'Meinholz, Margret M.'
'Pandey, Sushil K.'
'Deuerlein, Stephan M.'
'Stalke, Dietmar'

_publ_section_title
;
 Access to new Janus head ligands: linking sulfur diimides and
 phosphanes for hemilabile tripodal scorpionates.
;
_journal_issue 8
_journal_name_full 'Dalton transactions (Cambridge, England : 2003)'
_journal_page_first 1662
_journal_page_last 1671
_journal_paper_doi 10.1039/c0dt00665c
_journal_volume 40
_journal_year 2011
_chemical_formula_sum 'C32 H56 Li2 N4 P2 S2'
_chemical_formula_weight 636.75
_chemical_name_systematic
;
?
;
_space_group_IT_number 14
_symmetry_cell_setting monoclinic
_symmetry_space_group_name_Hall '-P 2ybc'
_symmetry_space_group_name_H-M 'P 1 21/c 1'
_atom_sites_solution_hydrogens geom
_atom_sites_solution_primary direct
_atom_sites_solution_secondary difmap
_audit_creation_method SHELXL-97
_cell_angle_alpha 90.00
_cell_angle_beta 97.279(2)
_cell_angle_gamma 90.00
_cell_formula_units_Z 2
_cell_length_a 10.5006(14)
_cell_length_b 20.753(3)
_cell_length_c 8.5699(11)
_cell_measurement_reflns_used 9881
_cell_measurement_temperature 100(2)
_cell_measurement_theta_max 26.7055
_cell_measurement_theta_min 2.1875
_cell_volume 1852.5(4)
_computing_cell_refinement 'SAINT V7.46A'
_computing_data_collection 'Apex v2.2-0'
_computing_data_reduction 'SAINT V7.46A'
_computing_molecular_graphics 'XSHELL v4.01'
_computing_publication_material 'XSHELL v4.01'
_computing_structure_refinement 'SHELXL in SHELXTL 2008/2 (Sheldrick, 2008)'
_computing_structure_solution 'SHELXS in SHELXTL 2008/2 (Sheldrick, 2008)'
_diffrn_ambient_temperature 100(2)
_diffrn_measured_fraction_theta_full 0.999
_diffrn_measured_fraction_theta_max 0.999
_diffrn_measurement_device_type 'Bruker Smart Apex II with D8-Goniometer'
_diffrn_measurement_method 'omega scans'
_diffrn_radiation_monochromator 'INCOATEC quazar mirror optics'
_diffrn_radiation_source 'INCOATEC Mo micro source'
_diffrn_radiation_type MoK\a
_diffrn_radiation_wavelength 0.71073
_diffrn_reflns_av_R_equivalents 0.0274
_diffrn_reflns_av_sigmaI/netI 0.0128
_diffrn_reflns_limit_h_max 13
_diffrn_reflns_limit_h_min -13
_diffrn_reflns_limit_k_max 25
_diffrn_reflns_limit_k_min 0
_diffrn_reflns_limit_l_max 10
_diffrn_reflns_limit_l_min 0
_diffrn_reflns_number 39157
_diffrn_reflns_theta_full 26.37
_diffrn_reflns_theta_max 26.37
_diffrn_reflns_theta_min 1.96
_exptl_absorpt_coefficient_mu 0.256
_exptl_absorpt_correction_T_max 0.9703
_exptl_absorpt_correction_T_min 0.9358
_exptl_absorpt_correction_type empirical
_exptl_absorpt_process_details SADABS-2008/2
_exptl_crystal_colour colourless
_exptl_crystal_density_diffrn 1.142
_exptl_crystal_density_method 'not measured'
_exptl_crystal_description needle
_exptl_crystal_F_000 688
_exptl_crystal_size_max 0.16
_exptl_crystal_size_mid 0.14
_exptl_crystal_size_min 0.08
_refine_diff_density_max 0.409
_refine_diff_density_min -0.247
_refine_diff_density_rms 0.042
_refine_ls_extinction_method none
_refine_ls_goodness_of_fit_ref 1.050
_refine_ls_hydrogen_treatment constr
_refine_ls_matrix_type full
_refine_ls_number_parameters 197
_refine_ls_number_reflns 3784
_refine_ls_number_restraints 0
_refine_ls_restrained_S_all 1.050
_refine_ls_R_factor_all 0.0325
_refine_ls_R_factor_gt 0.0305
_refine_ls_shift/su_max 0.003
_refine_ls_shift/su_mean 0.000
_refine_ls_structure_factor_coef Fsqd
_refine_ls_weighting_details 'calc w=1/[\s^2^(Fo^2^)+(0.0355P)^2^+1.0430P] where P=(Fo^2^+2Fc^2^)/3'
_refine_ls_weighting_scheme calc
_refine_ls_wR_factor_gt 0.0778
_refine_ls_wR_factor_ref 0.0788
_reflns_number_gt 3561
_reflns_number_total 3784
_reflns_threshold_expression >2sigma(I)
_cod_data_source_file C0DT00665C.TXT
_cod_data_source_block p21c
_cod_original_sg_symbol_H-M P2(1)/c
_cod_database_code 7014379

loop_
_symmetry_equiv_pos_as_xyz
'x, y, z'
'-x, y+1/2, -z+1/2'
'-x, -y, -z'
'x, -y-1/2, z-1/2'

loop_
_atom_site_label
_atom_site_type_symbol
_atom_site_fract_x
_atom_site_fract_y
_atom_site_fract_z
_atom_site_U_iso_or_equiv
_atom_site_adp_type
_atom_site_occupancy
_atom_site_symmetry_multiplicity
_atom_site_calc_flag
_atom_site_refinement_flags
_atom_site_disorder_assembly
_atom_site_disorder_group
C1 C 1.27778(13) 1.13975(6) 0.73400(16) 0.0207(3) Uani 1 1 d . . .
C2 C 1.19028(14) 1.18199(6) 0.65285(16) 0.0232(3) Uani 1 1 d . . .
H2 H 1.1095 1.1890 0.6888 0.028 Uiso 1 1 calc R . .
C3 C 1.22007(15) 1.21402(7) 0.51954(17) 0.0277(3) Uani 1 1 d . . .
H3 H 1.1599 1.2431 0.4657 0.033 Uiso 1 1 calc R . .
C4 C 1.33691(16) 1.20375(7) 0.46486(18) 0.0300(3) Uani 1 1 d . . .
H4 H 1.3568 1.2255 0.3735 0.036 Uiso 1 1 calc R . .
C5 C 1.42436(16) 1.16167(8) 0.5439(2) 0.0335(4) Uani 1 1 d . . .
H5 H 1.5046 1.1544 0.5067 0.040 Uiso 1 1 calc R . .
C6 C 1.39523(14) 1.12990(7) 0.67786(18) 0.0285(3) Uani 1 1 d . . .
H6 H 1.4561 1.1011 0.7317 0.034 Uiso 1 1 calc R . .
C7 C 1.37954(14) 1.11254(7) 1.05062(17) 0.0278(3) Uani 1 1 d . . .
H7A H 1.4535 1.0935 1.0087 0.042 Uiso 1 1 calc R . .
H7B H 1.3690 1.0923 1.1515 0.042 Uiso 1 1 calc R . .
H7C H 1.3936 1.1589 1.0662 0.042 Uiso 1 1 calc R . .
C8 C 1.25590(14) 1.01463(6) 0.85495(16) 0.0216(3) Uani 1 1 d . . .
H8A H 1.1920 1.0044 0.7631 0.026 Uiso 1 1 calc R . .
H8B H 1.3423 1.0097 0.8217 0.026 Uiso 1 1 calc R . .
C9 C 1.20401(14) 0.84081(7) 0.88319(18) 0.0259(3) Uani 1 1 d . . .
C10 C 1.28919(19) 0.80919(8) 1.0215(2) 0.0409(4) Uani 1 1 d . . .
H10A H 1.3613 0.8378 1.0572 0.061 Uiso 1 1 calc R . .
H10B H 1.3221 0.7680 0.9872 0.061 Uiso 1 1 calc R . .
H10C H 1.2384 0.8016 1.1082 0.061 Uiso 1 1 calc R . .
C11 C 1.09134(18) 0.79676(9) 0.8283(3) 0.0548(6) Uani 1 1 d . . .
H11A H 1.0378 0.7915 0.9132 0.082 Uiso 1 1 calc R . .
H11B H 1.1236 0.7546 0.8001 0.082 Uiso 1 1 calc R . .
H11C H 1.0400 0.8158 0.7363 0.082 Uiso 1 1 calc R . .
C12 C 1.28476(14) 0.85154(7) 0.74880(17) 0.0269(3) Uani 1 1 d . . .
H12A H 1.2310 0.8705 0.6586 0.040 Uiso 1 1 calc R . .
H12B H 1.3190 0.8102 0.7179 0.040 Uiso 1 1 calc R . .
H12C H 1.3559 0.8808 0.7838 0.040 Uiso 1 1 calc R . .
C13 C 1.17331(13) 0.98442(7) 1.28929(15) 0.0216(3) Uani 1 1 d . . .
C14 C 1.12212(15) 1.04333(7) 1.36803(17) 0.0291(3) Uani 1 1 d . . .
H14A H 1.1732 1.0812 1.3478 0.044 Uiso 1 1 calc R . .
H14B H 1.1280 1.0360 1.4817 0.044 Uiso 1 1 calc R . .
H14C H 1.0323 1.0506 1.3251 0.044 Uiso 1 1 calc R . .
C15 C 1.09786(15) 0.92450(7) 1.32738(17) 0.0287(3) Uani 1 1 d . . .
H15A H 1.0069 0.9303 1.2878 0.043 Uiso 1 1 calc R . .
H15B H 1.1073 0.9181 1.4416 0.043 Uiso 1 1 calc R . .
H15C H 1.1312 0.8867 1.2772 0.043 Uiso 1 1 calc R . .
C16 C 1.31428(14) 0.97469(9) 1.35611(17) 0.0323(3) Uani 1 1 d . . .
H16A H 1.3462 0.9348 1.3140 0.049 Uiso 1 1 calc R . .
H16B H 1.3217 0.9719 1.4711 0.049 Uiso 1 1 calc R . .
H16C H 1.3652 1.0112 1.3261 0.049 Uiso 1 1 calc R . .
Li1 Li 0.9759(2) 0.93383(12) 0.9684(3) 0.0255(5) Uani 1 1 d . . .
N1 N 1.14402(11) 0.90132(5) 0.92972(14) 0.0214(2) Uani 1 1 d . . .
N2 N 1.15211(11) 0.99907(5) 1.11692(12) 0.0189(2) Uani 1 1 d . . .
P1 P 1.23442(3) 1.099420(16) 0.91135(4) 0.01870(10) Uani 1 1 d . . .
S1 S 1.23887(3) 0.955929(15) 1.01187(4) 0.01720(9) Uani 1 1 d . . .

loop_
_atom_site_aniso_label
_atom_site_aniso_U_11
_atom_site_aniso_U_22
_atom_site_aniso_U_33
_atom_site_aniso_U_23
_atom_site_aniso_U_13
_atom_site_aniso_U_12
C1 0.0243(7) 0.0171(6) 0.0210(6) -0.0014(5) 0.0038(5) -0.0027(5)
C2 0.0248(7) 0.0200(6) 0.0248(7) -0.0026(5) 0.0034(5) -0.0002(5)
C3 0.0337(8) 0.0218(7) 0.0269(7) 0.0035(6) 0.0012(6) 0.0016(6)
C4 0.0415(9) 0.0236(7) 0.0264(7) 0.0054(6) 0.0096(6) -0.0019(6)
C5 0.0320(8) 0.0325(8) 0.0389(9) 0.0073(7) 0.0159(7) 0.0026(6)
C6 0.0262(7) 0.0271(7) 0.0331(8) 0.0076(6) 0.0072(6) 0.0043(6)
C7 0.0278(7) 0.0286(7) 0.0258(7) 0.0011(6) -0.0012(6) -0.0055(6)
C8 0.0284(7) 0.0183(6) 0.0193(6) -0.0003(5) 0.0076(5) -0.0006(5)
C9 0.0263(7) 0.0168(6) 0.0371(8) -0.0046(6) 0.0140(6) -0.0009(5)
C10 0.0573(11) 0.0255(8) 0.0447(10) 0.0134(7) 0.0256(8) 0.0159(7)
C11 0.0378(10) 0.0320(9) 0.1006(17) -0.0338(10) 0.0323(10) -0.0138(8)
C12 0.0288(7) 0.0279(7) 0.0250(7) -0.0068(6) 0.0077(6) 0.0014(6)
C13 0.0214(7) 0.0276(7) 0.0156(6) 0.0013(5) 0.0023(5) 0.0021(5)
C14 0.0342(8) 0.0342(8) 0.0191(7) -0.0050(6) 0.0035(6) 0.0036(6)
C15 0.0328(8) 0.0328(8) 0.0210(7) 0.0053(6) 0.0054(6) -0.0004(6)
C16 0.0244(7) 0.0500(10) 0.0220(7) 0.0070(7) 0.0004(6) 0.0044(7)
Li1 0.0224(12) 0.0262(12) 0.0290(12) 0.0018(10) 0.0077(10) 0.0038(9)
N1 0.0189(5) 0.0174(5) 0.0288(6) -0.0039(5) 0.0064(5) -0.0005(4)
N2 0.0207(5) 0.0213(5) 0.0151(5) 0.0002(4) 0.0045(4) 0.0045(4)
P1 0.01849(17) 0.01830(17) 0.01964(17) -0.00002(12) 0.00378(13) 0.00069(12)
S1 0.01686(16) 0.01713(16) 0.01807(16) 0.00024(11) 0.00401(12) 0.00148(11)

loop_
_atom_type_symbol
_atom_type_description
_atom_type_scat_dispersion_real
_atom_type_scat_dispersion_imag
_atom_type_scat_source
C C 0.0033 0.0016 'International Tables Vol C Tables 4.2.6.8 and 6.1.1.4'
H H 0.0000 0.0000 'International Tables Vol C Tables 4.2.6.8 and 6.1.1.4'
Li Li -0.0003 0.0001 'International Tables Vol C Tables 4.2.6.8 and 6.1.1.4'
N N 0.0061 0.0033 'International Tables Vol C Tables 4.2.6.8 and 6.1.1.4'
P P 0.1023 0.0942 'International Tables Vol C Tables 4.2.6.8 and 6.1.1.4'
S S 0.1246 0.1234 'International Tables Vol C Tables 4.2.6.8 and 6.1.1.4'

loop_
_geom_angle_atom_site_label_1
_geom_angle_atom_site_label_2
_geom_angle_atom_site_label_3
_geom_angle
_geom_angle_site_symmetry_1
_geom_angle_site_symmetry_3
_geom_angle_publ_flag
C2 C1 C6 118.49(13) . . ?
C2 C1 P1 118.83(10) . . ?
C6 C1 P1 122.67(11) . . ?
C1 C2 C3 120.58(13) . . ?
C1 C2 H2 119.7 . . ?
C3 C2 H2 119.7 . . ?
C4 C3 C2 120.37(14) . . ?
C4 C3 H3 119.8 . . ?
C2 C3 H3 119.8 . . ?
C5 C4 C3 119.62(14) . . ?
C5 C4 H4 120.2 . . ?
C3 C4 H4 120.2 . . ?
C4 C5 C6 120.16(14) . . ?
C4 C5 H5 119.9 . . ?
C6 C5 H5 119.9 . . ?
C5 C6 C1 120.78(14) . . ?
C5 C6 H6 119.6 . . ?
C1 C6 H6 119.6 . . ?
P1 C7 H7A 109.5 . . ?
P1 C7 H7B 109.5 . . ?
H7A C7 H7B 109.5 . . ?
P1 C7 H7C 109.5 . . ?
H7A C7 H7C 109.5 . . ?
H7B C7 H7C 109.5 . . ?
S1 C8 P1 114.41(7) . . ?
S1 C8 H8A 108.7 . . ?
P1 C8 H8A 108.7 . . ?
S1 C8 H8B 108.7 . . ?
P1 C8 H8B 108.7 . . ?
H8A C8 H8B 107.6 . . ?
N1 C9 C11 104.59(12) . . ?
N1 C9 C12 111.97(12) . . ?
C11 C9 C12 109.75(14) . . ?
N1 C9 C10 112.31(12) . . ?
C11 C9 C10 109.58(15) . . ?
C12 C9 C10 108.56(12) . . ?
C9 C10 H10A 109.5 . . ?
C9 C10 H10B 109.5 . . ?
H10A C10 H10B 109.5 . . ?
C9 C10 H10C 109.5 . . ?
H10A C10 H10C 109.5 . . ?
H10B C10 H10C 109.5 . . ?
C9 C11 H11A 109.5 . . ?
C9 C11 H11B 109.5 . . ?
H11A C11 H11B 109.5 . . ?
C9 C11 H11C 109.5 . . ?
H11A C11 H11C 109.5 . . ?
H11B C11 H11C 109.5 . . ?
C9 C12 H12A 109.5 . . ?
C9 C12 H12B 109.5 . . ?
H12A C12 H12B 109.5 . . ?
C9 C12 H12C 109.5 . . ?
H12A C12 H12C 109.5 . . ?
H12B C12 H12C 109.5 . . ?
N2 C13 C14 104.89(11) . . ?
N2 C13 C16 114.31(11) . . ?
C14 C13 C16 108.55(12) . . ?
N2 C13 C15 111.03(11) . . ?
C14 C13 C15 109.60(12) . . ?
C16 C13 C15 108.35(12) . . ?
C13 C14 H14A 109.5 . . ?
C13 C14 H14B 109.5 . . ?
H14A C14 H14B 109.5 . . ?
C13 C14 H14C 109.5 . . ?
H14A C14 H14C 109.5 . . ?
H14B C14 H14C 109.5 . . ?
C13 C15 H15A 109.5 . . ?
C13 C15 H15B 109.5 . . ?
H15A C15 H15B 109.5 . . ?
C13 C15 H15C 109.5 . . ?
H15A C15 H15C 109.5 . . ?
H15B C15 H15C 109.5 . . ?
C13 C16 H16A 109.5 . . ?
C13 C16 H16B 109.5 . . ?
H16A C16 H16B 109.5 . . ?
C13 C16 H16C 109.5 . . ?
H16A C16 H16C 109.5 . . ?
H16B C16 H16C 109.5 . . ?
N1 Li1 N2 138.96(14) . 3_777 ?
N1 Li1 N2 69.41(8) . . ?
N2 Li1 N2 103.14(11) 3_777 . ?
N1 Li1 P1 142.36(12) . 3_777 ?
N2 Li1 P1 76.66(8) 3_777 3_777 ?
N2 Li1 P1 122.84(10) . 3_777 ?
N1 Li1 Li1 102.92(14) . 3_777 ?
N2 Li1 Li1 59.49(9) 3_777 3_777 ?
N2 Li1 Li1 43.65(8) . 3_777 ?
P1 Li1 Li1 108.43(12) 3_777 3_777 ?
C9 N1 S1 116.96(9) . . ?
C9 N1 Li1 139.55(12) . . ?
S1 N1 Li1 101.81(9) . . ?
C13 N2 S1 114.23(9) . . ?
C13 N2 Li1 120.60(11) . 3_777 ?
S1 N2 Li1 125.16(9) . 3_777 ?
C13 N2 Li1 113.55(10) . . ?
S1 N2 Li1 81.42(7) . . ?
Li1 N2 Li1 76.86(11) 3_777 . ?
C7 P1 C1 101.41(7) . . ?
C7 P1 C8 101.13(7) . . ?
C1 P1 C8 99.55(6) . . ?
C7 P1 Li1 116.83(7) . 3_777 ?
C1 P1 Li1 138.25(7) . 3_777 ?
C8 P1 Li1 89.37(7) . 3_777 ?
N1 S1 N2 105.68(6) . . ?
N1 S1 C8 104.97(6) . . ?
N2 S1 C8 98.81(6) . . ?
N2 S1 Li1 63.16(7) . . ?
C8 S1 Li1 101.44(7) . . ?

loop_
_geom_bond_atom_site_label_1
_geom_bond_atom_site_label_2
_geom_bond_distance
_geom_bond_site_symmetry_2
_geom_bond_publ_flag
C1 C2 1.3908(19) . ?
C1 C6 1.394(2) . ?
C1 P1 1.8421(14) . ?
C2 C3 1.391(2) . ?
C2 H2 0.9500 . ?
C3 C4 1.384(2) . ?
C3 H3 0.9500 . ?
C4 C5 1.381(2) . ?
C4 H4 0.9500 . ?
C5 C6 1.391(2) . ?
C5 H5 0.9500 . ?
C6 H6 0.9500 . ?
C7 P1 1.8330(15) . ?
C7 H7A 0.9800 . ?
C7 H7B 0.9800 . ?
C7 H7C 0.9800 . ?
C8 S1 1.8398(13) . ?
C8 P1 1.8463(14) . ?
C8 H8A 0.9900 . ?
C8 H8B 0.9900 . ?
C9 N1 1.4820(17) . ?
C9 C11 1.522(2) . ?
C9 C12 1.530(2) . ?
C9 C10 1.539(2) . ?
C10 H10A 0.9800 . ?
C10 H10B 0.9800 . ?
C10 H10C 0.9800 . ?
C11 H11A 0.9800 . ?
C11 H11B 0.9800 . ?
C11 H11C 0.9800 . ?
C12 H12A 0.9800 . ?
C12 H12B 0.9800 . ?
C12 H12C 0.9800 . ?
C13 N2 1.4969(16) . ?
C13 C14 1.5266(19) . ?
C13 C16 1.5314(19) . ?
C13 C15 1.532(2) . ?
C14 H14A 0.9800 . ?
C14 H14B 0.9800 . ?
C14 H14C 0.9800 . ?
C15 H15A 0.9800 . ?
C15 H15B 0.9800 . ?
C15 H15C 0.9800 . ?
C16 H16A 0.9800 . ?
C16 H16B 0.9800 . ?
C16 H16C 0.9800 . ?
Li1 N1 1.957(3) . ?
Li1 N2 2.506(3) . ?
N1 S1 1.6107(11) . ?
N2 S1 1.6278(11) . ?
P1 Li1 2.644(2) 3_777 ?

loop_
_geom_torsion_atom_site_label_1
_geom_torsion_atom_site_label_2
_geom_torsion_atom_site_label_3
_geom_torsion_atom_site_label_4
_geom_torsion
_geom_torsion_site_symmetry_1
_geom_torsion_site_symmetry_2
_geom_torsion_site_symmetry_3
_geom_torsion_site_symmetry_4
_geom_torsion_publ_flag
C6 C1 C2 C3 -0.6(2) . . . . ?
P1 C1 C2 C3 179.18(11) . . . . ?
C1 C2 C3 C4 0.7(2) . . . . ?
C2 C3 C4 C5 -0.3(2) . . . . ?
C3 C4 C5 C6 -0.1(2) . . . . ?
C4 C5 C6 C1 0.2(2) . . . . ?
C2 C1 C6 C5 0.1(2) . . . . ?
P1 C1 C6 C5 -179.61(12) . . . . ?
C11 C9 N1 S1 173.54(12) . . . . ?
C12 C9 N1 S1 -67.68(15) . . . . ?
C10 C9 N1 S1 54.77(15) . . . . ?
C11 C9 N1 Li1 11.6(2) . . . . ?
C12 C9 N1 Li1 130.43(17) . . . . ?
C10 C9 N1 Li1 -107.12(19) . . . . ?
N2 Li1 N1 C9 -118.6(2) 3_777 . . . ?
N2 Li1 N1 C9 154.98(17) . . . . ?
P1 Li1 N1 C9 37.5(3) 3_777 . . . ?
S1 Li1 N1 C9 163.6(2) . . . . ?
Li1 Li1 N1 C9 -176.56(15) 3_777 . . . ?
N2 Li1 N1 S1 77.9(2) 3_777 . . . ?
N2 Li1 N1 S1 -8.58(7) . . . . ?
P1 Li1 N1 S1 -126.06(18) 3_777 . . . ?
Li1 Li1 N1 S1 19.88(14) 3_777 . . . ?
C14 C13 N2 S1 160.84(9) . . . . ?
C16 C13 N2 S1 42.07(15) . . . . ?
C15 C13 N2 S1 -80.87(13) . . . . ?
C14 C13 N2 Li1 -19.88(16) . . . 3_777 ?
C16 C13 N2 Li1 -138.65(14) . . . 3_777 ?
C15 C13 N2 Li1 98.42(15) . . . 3_777 ?
C14 C13 N2 Li1 -108.14(12) . . . . ?
C16 C13 N2 Li1 133.09(12) . . . . ?
C15 C13 N2 Li1 10.16(14) . . . . ?
N1 Li1 N2 C13 -104.37(11) . . . . ?
N2 Li1 N2 C13 117.93(12) 3_777 . . . ?
P1 Li1 N2 C13 35.48(15) 3_777 . . . ?
S1 Li1 N2 C13 -112.77(10) . . . . ?
Li1 Li1 N2 C13 117.93(12) 3_777 . . . ?
N1 Li1 N2 S1 8.41(7) . . . . ?
N2 Li1 N2 S1 -129.30(10) 3_777 . . . ?
P1 Li1 N2 S1 148.25(11) 3_777 . . . ?
Li1 Li1 N2 S1 -129.29(10) 3_777 . . . ?
N1 Li1 N2 Li1 137.70(14) . . . 3_777 ?
N2 Li1 N2 Li1 0.0 3_777 . . 3_777 ?
P1 Li1 N2 Li1 -82.45(12) 3_777 . . 3_777 ?
S1 Li1 N2 Li1 129.29(10) . . . 3_777 ?
C2 C1 P1 C7 -132.36(11) . . . . ?
C6 C1 P1 C7 47.36(14) . . . . ?
C2 C1 P1 C8 124.13(11) . . . . ?
C6 C1 P1 C8 -56.15(13) . . . . ?
C2 C1 P1 Li1 24.23(16) . . . 3_777 ?
C6 C1 P1 Li1 -156.05(13) . . . 3_777 ?
S1 C8 P1 C7 69.86(9) . . . . ?
S1 C8 P1 C1 173.60(8) . . . . ?
S1 C8 P1 Li1 -47.39(9) . . . 3_777 ?
C9 N1 S1 N2 -155.20(10) . . . . ?
Li1 N1 S1 N2 12.91(10) . . . . ?
C9 N1 S1 C8 100.93(11) . . . . ?
Li1 N1 S1 C8 -90.96(10) . . . . ?
C9 N1 S1 Li1 -168.11(15) . . . . ?
C13 N2 S1 N1 102.10(10) . . . . ?
Li1 N2 S1 N1 -77.15(12) 3_777 . . . ?
Li1 N2 S1 N1 -9.94(8) . . . . ?
C13 N2 S1 C8 -149.54(10) . . . . ?
Li1 N2 S1 C8 31.22(12) 3_777 . . . ?
Li1 N2 S1 C8 98.42(8) . . . . ?
C13 N2 S1 Li1 112.04(11) . . . . ?
Li1 N2 S1 Li1 -67.20(14) 3_777 . . . ?
P1 C8 S1 N1 132.03(8) . . . . ?
P1 C8 S1 N2 23.10(9) . . . . ?
P1 C8 S1 Li1 87.32(9) . . . . ?
N2 Li1 S1 N1 -130.15(17) 3_777 . . . ?
N2 Li1 S1 N1 166.05(11) . . . . ?
P1 Li1 S1 N1 107.3(2) 3_777 . . . ?
Li1 Li1 S1 N1 -159.39(15) 3_777 . . . ?
N1 Li1 S1 N2 -166.05(11) . . . . ?
N2 Li1 S1 N2 63.80(13) 3_777 . . . ?
P1 Li1 S1 N2 -58.77(18) 3_777 . . . ?
Li1 Li1 S1 N2 34.56(8) 3_777 . . . ?
N1 Li1 S1 C8 99.78(9) . . . . ?
N2 Li1 S1 C8 -30.37(14) 3_777 . . . ?
N2 Li1 S1 C8 -94.17(7) . . . . ?
P1 Li1 S1 C8 -152.94(18) 3_777 . . . ?
Li1 Li1 S1 C8 -59.61(10) 3_777 . . . ?
